data_1574600
loop_
_publ_author_name
'Zheng, Hongrui'
'Wang, Qingqing'
'Wang, Fei'
'Li, Shangda'
'Zhang, Jian'

_publ_section_title
;
 Rational design of circularly polarized luminescence active chiral
 metal--organic frameworks for logic devices
;
_journal_issue 24
_journal_name_full 'Chemical Science'
_journal_page_first 10742
_journal_page_last 10749
_journal_paper_doi 10.1039/D5SC02334C
_journal_volume 16
_journal_year 2025
_chemical_absolute_configuration ad
_chemical_formula_moiety 'C25 H23 N5 O12 Zn2'
_chemical_formula_sum 'C25 H23 N5 O12 Zn2'
_chemical_formula_weight 716.22
_chemical_name_systematic D-24
_space_group_crystal_system orthorhombic
_space_group_IT_number 18
_space_group_name_Hall 'P 2 2ab'
_space_group_name_H-M_alt 'P 21 21 2'
_atom_sites_solution_hydrogens mixed
_atom_sites_solution_primary dual
_audit_creation_date 2025-01-07
_audit_creation_method
;
Olex2 1.5
(compiled 2024.02.16 svn.r378c4104 for OlexSys, GUI svn.r6928)
;
_audit_update_record
;
2025-01-07 deposited with the CCDC.	2025-05-12 downloaded from the CCDC.
;
_cell_angle_alpha 90
_cell_angle_beta 90
_cell_angle_gamma 90
_cell_formula_units_Z 2
_cell_length_a 8.50770(10)
_cell_length_b 11.3704(2)
_cell_length_c 14.5983(2)
_cell_measurement_reflns_used 19512
_cell_measurement_temperature 100.00(15)
_cell_measurement_theta_max 30.7970
_cell_measurement_theta_min 2.2610
_cell_volume 1412.18(4)
_computing_cell_refinement 'CrysAlisPro 1.171.43.101a (Rigaku OD, 2023)'
_computing_data_collection 'CrysAlisPro 1.171.43.101a (Rigaku OD, 2023)'
_computing_data_reduction 'CrysAlisPro 1.171.43.101a (Rigaku OD, 2023)'
_computing_molecular_graphics 'Olex2 1.5 (Dolomanov et al., 2009)'
_computing_publication_material 'Olex2 1.5 (Dolomanov et al., 2009)'
_computing_structure_refinement 'SHELXL 2018/1 (Sheldrick, 2015)'
_computing_structure_solution 'SHELXT 2014/5 (Sheldrick, 2014)'
_diffrn_ambient_environment N~2~
_diffrn_ambient_temperature 100.00(15)
_diffrn_detector 'Hybrid Pixel Array Detector'
_diffrn_detector_area_resol_mean 10.0000
_diffrn_detector_type HyPix
_diffrn_measured_fraction_theta_full 0.998
_diffrn_measured_fraction_theta_max 0.916
_diffrn_measurement_details
;
List of Runs (angles in degrees, time in seconds):

  # Type    Start    End  Width  t~exp~   \w     \q     \k     \f   Frames
#--------------------------------------------------------------------------
  1  \w    -21.00  70.00   0.50    4.74    --   -5.60  19.00  90.00  182
  2  \w    -22.00  67.00   0.50    4.74    --   -5.60  57.00 -30.00  178
  3  \w    -18.00  28.00   0.50    4.74    --   -5.60 -99.00 150.00   92
  4  \w    -18.00  28.00   0.50    4.74    --   -5.60 -99.00 -90.00   92
  5  \w    -78.00  67.00   0.50    4.74    --   -5.60   0.00-180.00  290
  6  \w    -78.00  67.00   0.50    4.74    --   -5.60   0.00-180.00  290
  7  \w    -17.00  79.00   0.50    4.74    --    6.46  77.00-120.00  192
  8  \w    -18.00  26.00   0.50    4.74    --   -5.60 -99.00  30.00   88
  9  \w    -20.00  68.00   0.50    4.74    --   -5.60  38.00-120.00  176
 10  \w    -67.00  -9.00   0.50    4.74    --    6.30 -57.00 -90.00  116
;
_diffrn_measurement_device 'four-circle diffractometer'
_diffrn_measurement_device_type 'XtaLAB Synergy R, HyPix'
_diffrn_measurement_method '\w scans'
_diffrn_orient_matrix_type 'CrysAlisPro convention (1999,Acta A55,543-557)'
_diffrn_orient_matrix_UB_11 0.0331195000
_diffrn_orient_matrix_UB_12 0.0563537000
_diffrn_orient_matrix_UB_13 0.0077131000
_diffrn_orient_matrix_UB_21 0.0593675000
_diffrn_orient_matrix_UB_22 -0.0120921000
_diffrn_orient_matrix_UB_23 -0.0328252000
_diffrn_orient_matrix_UB_31 -0.0482822000
_diffrn_orient_matrix_UB_32 0.0238347000
_diffrn_orient_matrix_UB_33 -0.0349865000
_diffrn_radiation_monochromator mirror
_diffrn_radiation_probe x-ray
_diffrn_radiation_type 'Mo K\a'
_diffrn_radiation_wavelength 0.71073
_diffrn_reflns_av_R_equivalents 0.0600
_diffrn_reflns_av_unetI/netI 0.0297
_diffrn_reflns_Laue_measured_fraction_full 0.998
_diffrn_reflns_Laue_measured_fraction_max 0.916
_diffrn_reflns_limit_h_max 11
_diffrn_reflns_limit_h_min -12
_diffrn_reflns_limit_k_max 15
_diffrn_reflns_limit_k_min -16
_diffrn_reflns_limit_l_max 20
_diffrn_reflns_limit_l_min -20
_diffrn_reflns_number 40114
_diffrn_reflns_point_group_measured_fraction_full 0.999
_diffrn_reflns_point_group_measured_fraction_max 0.916
_diffrn_reflns_theta_full 25.242
_diffrn_reflns_theta_max 30.814
_diffrn_reflns_theta_min 2.270
_diffrn_source 'micro-focus sealed X-ray tube'
_diffrn_source_type 'Mova (Mo) X-ray Source'
_exptl_absorpt_coefficient_mu 1.772
_exptl_absorpt_correction_T_max 1.00000
_exptl_absorpt_correction_T_min 0.80990
_exptl_absorpt_correction_type multi-scan
_exptl_absorpt_process_details
;
CrysAlisPro 1.171.43.101a (Rigaku Oxford Diffraction, 2023)
Empirical absorption correction using spherical harmonics,
implemented in SCALE3 ABSPACK scaling algorithm.
;
_exptl_crystal_colour 'clear dark brown'
_exptl_crystal_colour_lustre clear
_exptl_crystal_colour_modifier dark
_exptl_crystal_colour_primary brown
_exptl_crystal_density_diffrn 1.684
_exptl_crystal_description block
_exptl_crystal_F_000 728
_exptl_crystal_size_max 0.1
_exptl_crystal_size_mid 0.1
_exptl_crystal_size_min 0.1
_refine_diff_density_max 1.935
_refine_diff_density_min -1.664
_refine_diff_density_rms 0.214
_refine_ls_abs_structure_details
;
 Refined as an inversion twin.
;
_refine_ls_abs_structure_Flack 0.29(9)
_refine_ls_extinction_method none
_refine_ls_goodness_of_fit_ref 1.164
_refine_ls_hydrogen_treatment constr
_refine_ls_matrix_type full
_refine_ls_number_parameters 205
_refine_ls_number_reflns 3907
_refine_ls_number_restraints 57
_refine_ls_restrained_S_all 23.546
_refine_ls_R_factor_all 0.1135
_refine_ls_R_factor_gt 0.1053
_refine_ls_shift/su_max 0.000
_refine_ls_shift/su_mean 0.000
_refine_ls_structure_factor_coef Fsqd
_refine_ls_weighting_details 'w=1/[\s^2^(Fo^2^)+(0.0574P)^2^+23.2475P] where P=(Fo^2^+2Fc^2^)/3'
_refine_ls_weighting_scheme calc
_refine_ls_wR_factor_gt 0.2569
_refine_ls_wR_factor_ref 0.2611
_reflns_Friedel_coverage 0.757
_reflns_Friedel_fraction_full 1.000
_reflns_Friedel_fraction_max 0.917
_reflns_number_gt 3530
_reflns_number_total 3907
_reflns_threshold_expression 'I > 2\s(I)'
_cod_data_source_file d5sc02334c2.cif
_cod_data_source_block d-24-20250106_auto
_cod_depositor_comments 'Adding full bibliography for 1574599--1574604.cif.'
_cod_database_code 1574600
_shelx_shelxl_version_number 2018/1
_chemical_oxdiff_formula 'C H N O Zn'
_shelx_space_group_comment
;
The symmetry employed for this shelxl refinement is uniquely defined
by the following loop, which should always be used as a source of
symmetry information in preference to the above space-group names.
They are only intended as comments.
;
_shelx_estimated_absorpt_t_max 0.843
_shelx_estimated_absorpt_t_min 0.843
_olex2_refinement_description
;
1. Twinned data refinement
 Scales: 0.71(9)
 0.29(9)
2. Fixed Uiso
 At 1.2 times of:
  All C(H) groups, All N(H,H) groups
 At 1.5 times of:
  All C(H,H,H) groups
3. Restrained distances
 C00M_$1-C00M_$2
 1.47 with sigma of 0.01
 C00M_$3-C00M
 1.47 with sigma of 0.01
4. Rigid bond restraints
 C00E, N4
 with sigma for 1-2 distances of 0.01 and sigma for 1-3 distances of 0.02
5. Uiso/Uaniso restraints and constraints
C00E \\sim N4: within 2A with sigma of 0.01 and sigma for terminal atoms of
0.02 within 2A
Uanis(C009) \\sim Ueq: with sigma of 0.001 and sigma for terminal atoms of 0.002
Uanis(N4) \\sim Ueq: with sigma of 0.001 and sigma for terminal atoms of 0.002
Uanis(C00D) \\sim Ueq: with sigma of 0.001 and sigma for terminal atoms of 0.002
Uanis(O006) \\sim Ueq, Uanis(C00C) \\sim Ueq, Uanis(C00E) \\sim Ueq: with sigma
of 0.001 and sigma for terminal atoms of 0.002
Uanis(C00I) \\sim Ueq: with sigma of 0.001 and sigma for terminal atoms of 0.002
Uanis(C00M) \\sim Ueq: with sigma of 0.001 and sigma for terminal atoms of 0.002
6. Others
 Fixed Sof: N4(0.5) H4A(0.5) H4B(0.5)
 Fixed Y: N002(0.544549) N4(1.008181)
7.a Riding coordinates:
 N4(H4A,H4B)
7.b Ternary CH refined with riding coordinates:
 C00F(H00F), C00H(H00H)
7.c Aromatic/amide H refined with riding coordinates:
 C009(H009), C00D(H00D), C00M(H00M)
7.d Idealised Me refined as rotating group:
 C00I(H00A,H00B,H00C), C00L(H00E,H00G,H00I)
;
_smtbx_masks_void_probe_radius 1.2
_smtbx_masks_void_truncation_radius 1.2
_olex2_submission_special_instructions 'No special instructions were received'
_oxdiff_exptl_absorpt_empirical_details
;
Empirical correction (ABSPACK) includes:
- Absorption correction using spherical harmonics
- Frame scaling
;
_oxdiff_exptl_absorpt_empirical_full_max 1.758
_oxdiff_exptl_absorpt_empirical_full_min 0.880

loop_
_space_group_symop_operation_xyz
'x, y, z'
'-x, -y, z'
'-x+1/2, y+1/2, -z'
'x+1/2, -y+1/2, -z'

loop_
_atom_site_label
_atom_site_type_symbol
_atom_site_fract_x
_atom_site_fract_y
_atom_site_fract_z
_atom_site_U_iso_or_equiv
_atom_site_adp_type
_atom_site_occupancy
_atom_site_site_symmetry_order
_atom_site_calc_flag
_atom_site_refinement_flags_posn
_atom_site_refinement_flags_adp
_atom_site_refinement_flags_occupancy
_atom_site_disorder_assembly
_atom_site_disorder_group
Zn01 Zn 0.40066(15) 0.61519(11) 0.74637(11) 0.0259(4) Uani 1 1 d . . . . .
N002 N 0.9023(19) 0.544549 0.5153(8) 0.048(4) Uani 1 1 d . . . . .
O003 O 0.7033(17) 0.4920(19) 0.6541(9) 0.067(5) Uani 1 1 d . . . . .
O004 O 0.5719(14) 0.6606(10) 0.8396(9) 0.044(3) Uani 1 1 d . . . . .
O005 O 0.6920(14) 0.4908(9) 0.8492(6) 0.027(2) Uani 1 1 d . . . . .
O006 O 0.0493(11) 0.6772(8) 0.7490(10) 0.044(2) Uani 1 1 d . U . . .
C007 C 0.672(2) 0.593(2) 0.6221(12) 0.051(6) Uani 1 1 d . . . . .
O008 O 0.2854(12) 0.7624(9) 0.7437(12) 0.057(3) Uani 1 1 d . . . . .
C009 C 1.000000 0.500000 0.9196(10) 0.016(3) Uani 1 2 d S TU P . .
H009 H 1.000001 0.500003 0.854573 0.020 Uiso 1 2 calc R U P . .
O00A O 0.5622(17) 0.6581(18) 0.6435(10) 0.068(5) Uani 1 1 d . . . . .
C1 C 0.936(2) 0.525(4) 0.4269(12) 0.094(11) Uani 1 1 d . . . . .
C00C C 0.1393(15) 0.7661(12) 0.7577(13) 0.039(3) Uani 1 1 d . U . . .
C00D C -0.0977(15) 0.9001(11) 0.7561(11) 0.036(2) Uani 1 1 d . U . . .
H00D H -0.163792 0.833053 0.760985 0.043 Uiso 1 1 calc R U . A 2
C00E C 0.1606(16) 0.9861(12) 0.7520(14) 0.040(3) Uani 1 1 d . U . . .
C00F C 0.7971(19) 0.6525(17) 0.9301(10) 0.042(4) Uani 1 1 d . . . . .
H00F H 0.852600 0.711520 0.890920 0.050 Uiso 1 1 calc R U . . .
C00G C 0.0645(15) 0.8891(12) 0.7527(11) 0.039(3) Uani 1 1 d . . . . .
C00H C 0.769(2) 0.637(2) 0.5376(12) 0.058(6) Uani 1 1 d . . . . .
H00H H 0.694694 0.629665 0.484905 0.069 Uiso 1 1 calc R U . . .
C00I C 0.716(2) 0.7200(19) 1.0100(15) 0.059(5) Uani 1 1 d . U . . .
H00A H 0.671197 0.663378 1.053436 0.089 Uiso 1 1 calc R U . . .
H00B H 0.631672 0.769634 0.985336 0.089 Uiso 1 1 calc R U . . .
H00C H 0.793309 0.769315 1.041407 0.089 Uiso 1 1 calc R U . . .
N00J N 0.9110(16) 0.5736(12) 0.9649(7) 0.033(3) Uani 1 1 d . . . . .
C00K C 0.6726(17) 0.5905(14) 0.8704(9) 0.028(3) Uani 1 1 d . . . . .
C00L C 0.810(4) 0.756(2) 0.539(2) 0.109(12) Uani 1 1 d . . . . .
H00E H 0.924327 0.763538 0.545717 0.164 Uiso 1 1 calc R U . . .
H00G H 0.757403 0.795020 0.589904 0.164 Uiso 1 1 calc R U . . .
H00I H 0.777669 0.792686 0.480933 0.164 Uiso 1 1 calc R U . . .
C00M C 0.949(3) 0.5526(14) 1.0566(18) 0.074(7) Uani 1 1 d D U . . .
H00M H 0.916553 0.597035 1.108343 0.089 Uiso 1 1 calc R U . . .
N4 N 0.317(4) 1.008181 0.774(3) 0.077(8) Uani 0.5 1 d . U P B 1
H4A H 0.364005 0.939570 0.768493 0.093 Uiso 0.5 1 d R U P B 1
H4B H 0.350575 1.055560 0.730263 0.093 Uiso 0.5 1 d R U P B 1

loop_
_atom_site_aniso_label
_atom_site_aniso_U_11
_atom_site_aniso_U_22
_atom_site_aniso_U_33
_atom_site_aniso_U_23
_atom_site_aniso_U_13
_atom_site_aniso_U_12
Zn01 0.0260(6) 0.0249(6) 0.0267(6) 0.0085(7) 0.0041(8) 0.0102(5)
N002 0.038(7) 0.081(11) 0.025(5) -0.017(6) 0.015(6) -0.019(8)
O003 0.038(7) 0.119(14) 0.042(7) 0.032(9) 0.020(6) 0.029(9)
O004 0.035(6) 0.031(6) 0.066(7) -0.020(5) -0.022(6) 0.012(5)
O005 0.035(5) 0.021(4) 0.026(4) -0.004(4) -0.002(4) 0.007(4)
O006 0.044(3) 0.042(3) 0.045(3) 0.001(3) -0.001(3) 0.005(2)
C007 0.036(10) 0.087(17) 0.030(7) 0.011(9) 0.005(7) -0.009(11)
O008 0.043(5) 0.042(5) 0.085(9) 0.034(8) 0.013(8) 0.022(4)
C009 0.016(3) 0.016(3) 0.016(3) 0.000 0.000 0.0008(13)
O00A 0.044(8) 0.099(14) 0.060(8) 0.008(9) 0.019(7) 0.015(9)
C1 0.028(8) 0.23(4) 0.029(8) -0.004(14) 0.000(7) 0.020(14)
C00C 0.039(3) 0.039(3) 0.039(3) 0.0006(13) 0.0001(13) 0.0009(13)
C00D 0.036(3) 0.036(3) 0.036(3) 0.0000(13) -0.0002(13) 0.0002(13)
C00E 0.040(3) 0.040(3) 0.040(3) -0.0001(13) -0.0001(13) 0.0012(13)
C00F 0.036(7) 0.061(10) 0.028(7) -0.032(7) -0.001(6) 0.009(7)
C00G 0.041(6) 0.039(6) 0.037(6) 0.026(9) 0.006(7) 0.016(5)
C00H 0.057(11) 0.083(15) 0.033(8) 0.018(9) 0.018(8) 0.022(11)
C00I 0.058(5) 0.061(5) 0.059(5) -0.004(3) 0.000(3) -0.001(3)
N00J 0.024(5) 0.053(7) 0.022(5) 0.004(5) 0.003(5) 0.004(6)
C00K 0.024(7) 0.039(9) 0.020(5) -0.013(5) -0.004(5) 0.017(6)
C00L 0.16(3) 0.063(15) 0.11(2) 0.019(15) 0.07(2) -0.030(18)
C00M 0.074(7) 0.074(7) 0.074(7) -0.0001(14) 0.0000(14) 0.0002(14)
N4 0.077(8) 0.078(8) 0.077(8) 0.000(3) -0.001(3) 0.000(3)

loop_
_atom_type_symbol
_atom_type_description
_atom_type_scat_dispersion_real
_atom_type_scat_dispersion_imag
_atom_type_scat_source
C C 0.0033 0.0016 'International Tables Vol C Tables 4.2.6.8 and 6.1.1.4'
H H 0.0000 0.0000 'International Tables Vol C Tables 4.2.6.8 and 6.1.1.4'
N N 0.0061 0.0033 'International Tables Vol C Tables 4.2.6.8 and 6.1.1.4'
O O 0.0106 0.0060 'International Tables Vol C Tables 4.2.6.8 and 6.1.1.4'
Zn Zn 0.2839 1.4301 'International Tables Vol C Tables 4.2.6.8 and 6.1.1.4'

loop_
_geom_angle_atom_site_label_1
_geom_angle_atom_site_label_2
_geom_angle_atom_site_label_3
_geom_angle
_geom_angle_site_symmetry_1
_geom_angle_site_symmetry_3
_geom_angle_publ_flag
O003 Zn01 Zn01 74.4(5) 2_665 2_665 ?
O003 Zn01 O004 154.4(6) 2_665 . ?
O003 Zn01 O005 88.1(5) 2_665 2_665 ?
O003 Zn01 O00A 87.1(7) 2_665 . ?
O004 Zn01 Zn01 80.0(3) . 2_665 ?
O004 Zn01 O005 86.3(5) . 2_665 ?
O004 Zn01 O00A 87.2(5) . . ?
O005 Zn01 Zn01 73.7(3) 2_665 2_665 ?
O005 Zn01 O00A 154.4(6) 2_665 . ?
O008 Zn01 Zn01 177.3(4) . 2_665 ?
O008 Zn01 O003 106.6(7) . 2_665 ?
O008 Zn01 O004 98.9(6) . . ?
O008 Zn01 O005 108.8(5) . 2_665 ?
O008 Zn01 O00A 96.7(7) . . ?
O00A Zn01 Zn01 80.8(5) . 2_665 ?
C1 N002 C00H 117.5(16) . . ?
C007 O003 Zn01 134.3(13) . 2_665 ?
C00K O004 Zn01 124.2(10) . . ?
C00K O005 Zn01 133.6(10) . 2_665 ?
O003 C007 C00H 117.6(19) . . ?
O00A C007 O003 127.8(19) . . ?
O00A C007 C00H 114(2) . . ?
C00C O008 Zn01 121.6(10) . . ?
N00J C009 H009 120.3 2_765 . ?
N00J C009 H009 120.3 . . ?
N00J C009 N00J 119.3(15) 2_765 . ?
C007 O00A Zn01 122.6(16) . . ?
C1 C1 N002 105.5(11) 2_765 . ?
O006 C00C C00G 117.9(12) . . ?
O008 C00C O006 123.4(14) . . ?
O008 C00C C00G 115.5(12) . . ?
C00E C00D H00D 121.2 2_575 . ?
C00G C00D H00D 121.2 . . ?
C00G C00D C00E 117.5(12) . 2_575 ?
C00G C00E C00D 120.9(12) . 2_575 ?
C00G C00E N4 135.5(13) . . ?
N4 C00E C00D 100.9(11) . 2_575 ?
C00I C00F H00F 107.9 . . ?
N00J C00F H00F 107.9 . . ?
N00J C00F C00I 110.4(14) . . ?
N00J C00F C00K 112.5(14) . . ?
C00K C00F H00F 107.9 . . ?
C00K C00F C00I 110.0(14) . . ?
C00D C00G C00C 119.5(12) . . ?
C00E C00G C00C 119.0(11) . . ?
C00E C00G C00D 121.3(12) . . ?
N002 C00H H00H 104.1 . . ?
C007 C00H N002 109.4(16) . . ?
C007 C00H H00H 104.1 . . ?
C00L C00H N002 118(2) . . ?
C00L C00H C007 115.5(19) . . ?
C00L C00H H00H 104.1 . . ?
C00F C00I H00A 109.5 . . ?
C00F C00I H00B 109.5 . . ?
C00F C00I H00C 109.5 . . ?
H00A C00I H00B 109.5 . . ?
H00A C00I H00C 109.5 . . ?
H00B C00I H00C 109.5 . . ?
C009 N00J C00F 128.4(11) . . ?
C009 N00J C00M 103.9(11) . . ?
C00M N00J C00F 127.7(11) . . ?
O004 C00K C00F 112.5(14) . . ?
O005 C00K O004 127.5(14) . . ?
O005 C00K C00F 119.3(14) . . ?
C00H C00L H00E 109.5 . . ?
C00H C00L H00G 109.5 . . ?
C00H C00L H00I 109.5 . . ?
H00E C00L H00G 109.5 . . ?
H00E C00L H00I 109.5 . . ?
H00G C00L H00I 109.5 . . ?
N00J C00M C00M 105.9(7) . 2_765 ?
N00J C00M H00M 127.0 . . ?
C00M C00M H00M 127.0 2_765 . ?
C00E N4 H4A 104.8 . . ?
C00E N4 H4B 104.9 . . ?
H4A N4 H4B 109.5 . . ?

loop_
_geom_bond_atom_site_label_1
_geom_bond_atom_site_label_2
_geom_bond_distance
_geom_bond_site_symmetry_2
_geom_bond_publ_flag
Zn01 Zn01 3.117(2) 2_665 ?
Zn01 O003 2.021(15) 2_665 ?
Zn01 O004 2.059(11) . ?
Zn01 O005 2.080(10) 2_665 ?
Zn01 O008 1.940(9) . ?
Zn01 O00A 2.093(15) . ?
N002 C1 1.34(2) . ?
N002 C00H 1.58(2) . ?
O003 C007 1.27(3) . ?
O004 C00K 1.253(17) . ?
O005 C00K 1.187(18) . ?
O006 C00C 1.275(16) . ?
C007 O00A 1.23(3) . ?
C007 C00H 1.57(2) . ?
O008 C00C 1.261(16) . ?
C009 H009 0.9500 . ?
C009 N00J 1.308(14) 2_765 ?
C009 N00J 1.308(14) . ?
C1 C1 1.23(5) 2_765 ?
C00C C00G 1.538(18) . ?
C00D H00D 0.9500 . ?
C00D C00E 1.401(18) 2_575 ?
C00D C00G 1.387(17) . ?
C00E C00G 1.373(19) . ?
C00E N4 1.39(4) . ?
C00F H00F 1.0000 . ?
C00F C00I 1.56(2) . ?
C00F N00J 1.41(2) . ?
C00F C00K 1.54(2) . ?
C00H H00H 1.0000 . ?
C00H C00L 1.40(3) . ?
C00I H00A 0.9800 . ?
C00I H00B 0.9800 . ?
C00I H00C 0.9800 . ?
N00J C00M 1.40(3) . ?
C00L H00E 0.9800 . ?
C00L H00G 0.9800 . ?
C00L H00I 0.9800 . ?
C00M C00M 1.476(13) 2_765 ?
C00M H00M 0.9500 . ?
N4 H4A 0.8798 . ?
N4 H4B 0.8797 . ?

loop_
_geom_torsion_atom_site_label_1
_geom_torsion_atom_site_label_2
_geom_torsion_atom_site_label_3
_geom_torsion_atom_site_label_4
_geom_torsion
_geom_torsion_site_symmetry_1
_geom_torsion_site_symmetry_2
_geom_torsion_site_symmetry_3
_geom_torsion_site_symmetry_4
_geom_torsion_publ_flag
Zn01 O003 C007 O00A 3(4) 2_665 . . . ?
Zn01 O003 C007 C00H -169.6(15) 2_665 . . . ?
Zn01 O004 C00K O005 4(3) . . . . ?
Zn01 O004 C00K C00F 173.2(10) . . . . ?
Zn01 O005 C00K O004 8(3) 2_665 . . . ?
Zn01 O005 C00K C00F -160.5(11) 2_665 . . . ?
Zn01 O008 C00C O006 -20(3) . . . . ?
Zn01 O008 C00C C00G -179.6(12) . . . . ?
O003 C007 O00A Zn01 2(3) . . . . ?
O003 C007 C00H N002 -5(3) . . . . ?
O003 C007 C00H C00L -141(3) . . . . ?
O006 C00C C00G C00D 12(3) . . . . ?
O006 C00C C00G C00E -173(2) . . . . ?
O008 C00C C00G C00D 172.2(18) . . . . ?
O008 C00C C00G C00E -13(3) . . . . ?
C009 N00J C00M C00M -8(3) . . . 2_765 ?
O00A C007 C00H N002 -178.4(18) . . . . ?
O00A C007 C00H C00L 46(3) . . . . ?
C1 N002 C00H C007 143(2) . . . . ?
C1 N002 C00H C00L -83(3) . . . . ?
C00D C00E C00G C00C -174.1(19) 2_575 . . . ?
C00D C00E C00G C00D 1(3) 2_575 . . . ?
C00E C00D C00G C00C 179.5(15) 2_575 . . . ?
C00E C00D C00G C00E 5(2) 2_575 . . . ?
C00F N00J C00M C00M 169(2) . . . 2_765 ?
C00H N002 C1 C1 164(4) . . . 2_765 ?
C00H C007 O00A Zn01 174.7(14) . . . . ?
C00I C00F N00J C009 178.1(14) . . . . ?
C00I C00F N00J C00M 1(3) . . . . ?
C00I C00F C00K O004 57(2) . . . . ?
C00I C00F C00K O005 -133.1(16) . . . . ?
N00J C009 N00J C00F -174.0(18) 2_765 . . . ?
N00J C009 N00J C00M 3.4(12) 2_765 . . . ?
N00J C00F C00K O004 -180.0(13) . . . . ?
N00J C00F C00K O005 -10(2) . . . . ?
C00K C00F N00J C009 55(2) . . . . ?
C00K C00F N00J C00M -122(2) . . . . ?
N4 C00E C00G C00C -17(4) . . . . ?
N4 C00E C00G C00D 158(3) . . . . ?

loop_
_twin_individual_id
_twin_individual_mass_fraction_refined
1 0.71(9)
2 0.29(9)

loop_
_smtbx_masks_void_nr
_smtbx_masks_void_average_x
_smtbx_masks_void_average_y
_smtbx_masks_void_average_z
_smtbx_masks_void_volume
_smtbx_masks_void_count_electrons
_smtbx_masks_void_content
1 0.000 0.000 -0.038 27.7 0.0 ?
2 0.000 0.000 0.564 12.2 0.0 ?
3 0.500 0.500 0.038 27.7 0.0 ?
4 0.500 0.500 0.436 12.2 0.0 ?
